data_2312757
loop_
_publ_author_name
'Kahlenberg, Volker'

_publ_section_title
;
 Rb<sub>2</sub>Ca<sub>2</sub>Si<sub>2</sub>O<sub>7</sub>: a new alkali
 alkaline-earth silicate based on
 [Si<sub>2</sub>O<sub>7</sub>]<sup>6-</sup> anions.
;
_journal_coeditor_code EF3065
_journal_issue 'Pt 3'
_journal_name_full 'Acta crystallographica. Section C, Structural chemistry'
_journal_page_first 146
_journal_page_last 155
_journal_paper_doi 10.1107/S2053229625001196
_journal_volume 81
_journal_year 2025
_chemical_formula_iupac 'Rb2 Ca2 Si2 O7'
_chemical_formula_sum 'Ca2 O7 Rb2 Si2'
_chemical_formula_weight 419.28
_chemical_name_systematic
;
Dirubidium dicalcium pyrosilicate
;
_space_group_IT_number 59
_space_group_name_Hall '-P 2ab 2a'
_space_group_name_H-M_alt 'P m m n :2'
_symmetry_cell_setting orthorhombic
_symmetry_space_group_name_H-M 'P m m n :2'
_atom_sites_solution_primary direct
_atom_sites_solution_secondary difmap
_audit_conform_dict_name cif_core.dic
_audit_conform_dict_version 2.4.3
_audit_creation_method 'WinGX routine CIF_UPDATE'
_cell_angle_alpha 90
_cell_angle_beta 90
_cell_angle_gamma 90
_cell_formula_units_Z 4
_cell_length_a 5.7363(6)
_cell_length_b 13.8532(12)
_cell_length_c 9.9330(10)
_cell_measurement_reflns_used 2256
_cell_measurement_temperature 288(2)
_cell_measurement_theta_max 29.495
_cell_measurement_theta_min 5.002
_cell_volume 789.34(13)
_computing_cell_refinement
;
CrysAlis PRO (Rigaku OD, 2020)
;
_computing_data_collection
;
CrysAlis PRO (Rigaku OD, 2020)
;
_computing_data_reduction
;
CrysAlis PRO (Rigaku OD, 2020)
;
_computing_structure_refinement
;
SHELXL97 (Sheldrick, 2008)
;
_computing_structure_solution
;
SIR2002 (Burla <i>et al.</i>,  2003)
;
_diffrn_ambient_temperature 288(2)
_diffrn_detector 'CCD plate'
_diffrn_detector_area_resol_mean 10.3575
_diffrn_measured_fraction_theta_full 0.997
_diffrn_measured_fraction_theta_max 0.997
_diffrn_measurement_device 'four-circle diffractometer'
_diffrn_measurement_device_type 'Xcalibur, Ruby, Gemini ultra'
_diffrn_measurement_method '\w scans'
_diffrn_radiation_monochromator graphite
_diffrn_radiation_probe x-ray
_diffrn_radiation_type MoK\a
_diffrn_radiation_wavelength 0.71073
_diffrn_reflns_av_R_equivalents 0.0584
_diffrn_reflns_av_unetI/netI 0.0232
_diffrn_reflns_limit_h_max 7
_diffrn_reflns_limit_h_min -7
_diffrn_reflns_limit_k_max 17
_diffrn_reflns_limit_k_min -17
_diffrn_reflns_limit_l_max 12
_diffrn_reflns_limit_l_min -12
_diffrn_reflns_number 10834
_diffrn_reflns_theta_full 26.35
_diffrn_reflns_theta_max 26.35
_diffrn_reflns_theta_min 3.59
_diffrn_source 'fine-focus sealed X-ray tube'
_exptl_absorpt_coefficient_mu 14
_exptl_absorpt_correction_T_max 0.678
_exptl_absorpt_correction_T_min 0.121
_exptl_absorpt_correction_type analytical
_exptl_absorpt_process_details
;
[CrysAlis PRO (Rigaku OD, 2020), based on expressions derived by Clark &
Reid (1995)]
;
_exptl_crystal_colour colourless
_exptl_crystal_density_diffrn 3.528
_exptl_crystal_density_method 'not measured'
_exptl_crystal_description 'thin plate'
_exptl_crystal_F_000 792
_exptl_crystal_size_max 0.323
_exptl_crystal_size_mid 0.1
_exptl_crystal_size_min 0.036
_refine_diff_density_max 0.862
_refine_diff_density_min -0.696
_refine_ls_extinction_coef 0.0100(5)
_refine_ls_extinction_expression Fc^*^=kFc[1+0.001xFc^2^\l^3^/sin(2\q)]^-1/4^
_refine_ls_extinction_method
;
SHELXL97 (Sheldrick, 2008)
;
_refine_ls_goodness_of_fit_ref 1.057
_refine_ls_matrix_type full
_refine_ls_number_parameters 78
_refine_ls_number_reflns 931
_refine_ls_number_restraints 0
_refine_ls_restrained_S_all 1.057
_refine_ls_R_factor_all 0.0395
_refine_ls_R_factor_gt 0.0299
_refine_ls_shift/su_max 0
_refine_ls_shift/su_mean 0
_refine_ls_structure_factor_coef Fsqd
_refine_ls_weighting_details 'calc w=1/[\s^2^(Fo^2^)+(0.0295P)^2^+3.6732P] where P=(Fo^2^+2Fc^2^)/3'
_refine_ls_weighting_scheme calc
_refine_ls_wR_factor_gt 0.0717
_refine_ls_wR_factor_ref 0.0761
_reflns_number_gt 773
_reflns_number_total 931
_reflns_threshold_expression >2\s(I)
_cod_data_source_file ef3065.cif
_cod_data_source_block RT
_cod_depositor_comments 'Adding full bibliography for 2312757--2312758.cif.'
_cod_original_sg_symbol_H-M 'P m m n'
_cod_database_code 2312757

loop_
_symmetry_equiv_pos_as_xyz
'x, y, z'
'-x+1/2, -y+1/2, z'
'x+1/2, -y, -z'
'-x, y+1/2, -z'
'-x, -y, -z'
'x-1/2, y-1/2, -z'
'-x-1/2, y, z'
'x, -y-1/2, z'

loop_
_atom_site_type_symbol
_atom_site_label
_atom_site_fract_x
_atom_site_fract_y
_atom_site_fract_z
_atom_site_U_iso_or_equiv
_atom_site_adp_type
_atom_site_calc_flag
_atom_site_refinement_flags
_atom_site_occupancy
_atom_site_symmetry_multiplicity
_atom_site_disorder_assembly
_atom_site_disorder_group
Rb Rb1 0.75 0.10486(5) 0.08538(6) 0.0178(2) Uani d S 1 2 . .
Rb Rb2 0.25 0.25 0.25846(8) 0.0159(2) Uani d S 1 4 . .
Rb Rb3 0.25 0.09802(7) 0.58685(8) 0.0243(3) Uani d SP 0.5 2 . .
Ca Ca3 0.25 0.09802(7) 0.58685(8) 0.0243(3) Uani d SP 0.5 2 . .
Ca Ca4 0.75 0.25 0.74935(15) 0.0101(4) Uani d S 1 4 . .
Ca Ca5 0.25 0.51058(8) 0.24873(11) 0.0102(3) Uani d S 1 2 . .
Si Si1 0.75 0.13621(12) 0.41868(17) 0.0149(4) Uani d S 1 2 . .
Si Si2 0.25 0.13963(11) 0.91931(16) 0.0093(3) Uani d S 1 2 . .
O O1 0.0181(5) 0.1274(2) 0.8280(3) 0.0233(8) Uani d . 1 1 . .
O O2 0.25 0.0734(3) 1.0515(4) 0.0188(10) Uani d S 1 2 . .
O O3 0.25 0.25 0.9820(7) 0.0262(15) Uani d S 1 4 . .
O O4 0.5246(7) 0.0822(3) 0.3605(4) 0.0439(11) Uani d . 1 1 . .
O O5 0.75 0.25 0.3599(6) 0.0143(12) Uani d S 1 4 . .
O O6 0.75 0.1355(3) 0.5789(4) 0.0347(14) Uani d S 1 2 . .

loop_
_atom_site_aniso_label
_atom_site_aniso_U_11
_atom_site_aniso_U_22
_atom_site_aniso_U_33
_atom_site_aniso_U_12
_atom_site_aniso_U_13
_atom_site_aniso_U_23
Rb1 0.0143(3) 0.0261(4) 0.0128(3) 0 0 0.0002(2)
Rb2 0.0178(5) 0.0137(4) 0.0162(4) 0 0 0
Rb3 0.0181(4) 0.0413(6) 0.0134(4) 0 0 -0.0074(4)
Ca3 0.0181(4) 0.0413(6) 0.0134(4) 0 0 -0.0074(4)
Ca4 0.0125(8) 0.0069(7) 0.0109(8) 0 0 0
Ca5 0.0133(6) 0.0073(5) 0.0099(6) 0 0 -0.0001(4)
Si1 0.0224(9) 0.0107(8) 0.0116(8) 0 0 -0.0001(6)
Si2 0.0085(7) 0.0075(7) 0.0118(8) 0 0 0.0024(6)
O1 0.0171(16) 0.0207(16) 0.0320(19) -0.0073(13) -0.0110(14) 0.0074(13)
O2 0.020(2) 0.018(2) 0.019(2) 0 0 0.0074(18)
O3 0.043(4) 0.015(3) 0.021(3) 0 0 0
O4 0.053(3) 0.032(2) 0.046(2) -0.0184(19) -0.025(2) 0.0047(17)
O5 0.021(3) 0.013(3) 0.009(3) 0 0 0
O6 0.076(4) 0.017(2) 0.011(2) 0 0 0.0002(18)

loop_
_atom_type_symbol
_atom_type_description
_atom_type_scat_dispersion_real
_atom_type_scat_dispersion_imag
_atom_type_scat_source
Ca Ca 0.2262 0.3064 'International Tables Vol C Tables 4.2.6.8 and 6.1.1.4'
O O 0.0106 0.006 'International Tables Vol C Tables 4.2.6.8 and 6.1.1.4'
Rb Rb -0.9393 2.9676 'International Tables Vol C Tables 4.2.6.8 and 6.1.1.4'
Si Si 0.0817 0.0704 'International Tables Vol C Tables 4.2.6.8 and 6.1.1.4'

loop_
_exptl_crystal_face_index_h
_exptl_crystal_face_index_k
_exptl_crystal_face_index_l
_exptl_crystal_face_perp_dist
2 -13 -10 0.095
-1 18 8 0.1266
5 -4 -4 0.0813
7 8 -1 0.0171
-7 -8 5 0.0316
-7 -7 -4 0.016
7 7 4 0.0165
-2 0 -14 0.0456
3 0 13 0.0338
-5 0 10 0.0524

loop_
_geom_angle_atom_site_label_1
_geom_angle_atom_site_label_2
_geom_angle_atom_site_label_3
_geom_angle_site_symmetry_1
_geom_angle_site_symmetry_3
_geom_angle
_geom_angle_publ_flag
O2 Rb1 O2 5_656 1_554 79.25(8) ?
O2 Rb1 O2 5_656 1_654 79.25(8) ?
O2 Rb1 O2 1_554 1_654 158.25(17) ?
O2 Rb1 O1 5_656 7_654 71.35(9) ?
O2 Rb1 O1 1_554 7_654 54.11(10) ?
O2 Rb1 O1 1_654 7_654 114.88(10) ?
O2 Rb1 O1 5_656 1_654 71.35(9) ?
O2 Rb1 O1 1_554 1_654 114.88(10) ?
O2 Rb1 O1 1_654 1_654 54.11(10) ?
O1 Rb1 O1 7_654 1_654 61.69(11) ?
O2 Rb1 O4 5_656 7_755 110.08(10) ?
O2 Rb1 O4 1_554 7_755 120.40(11) ?
O2 Rb1 O4 1_654 7_755 70.77(11) ?
O1 Rb1 O4 7_654 7_755 174.31(9) ?
O1 Rb1 O4 1_654 7_755 123.98(9) ?
O2 Rb1 O4 5_656 . 110.08(10) ?
O2 Rb1 O4 1_554 . 70.77(11) ?
O2 Rb1 O4 1_654 . 120.40(11) ?
O1 Rb1 O4 7_654 . 123.98(9) ?
O1 Rb1 O4 1_654 . 174.31(9) ?
O4 Rb1 O4 7_755 . 50.35(14) ?
O3 Rb2 O4 1_554 8_565 109.85(8) ?
O3 Rb2 O4 1_554 2 109.85(8) ?
O4 Rb2 O4 8_565 2 63.71(15) ?
O3 Rb2 O4 1_554 7_655 109.85(8) ?
O4 Rb2 O4 8_565 7_655 140.29(17) ?
O4 Rb2 O4 2 7_655 102.26(13) ?
O3 Rb2 O4 1_554 . 109.85(8) ?
O4 Rb2 O4 8_565 . 102.26(13) ?
O4 Rb2 O4 2 . 140.29(17) ?
O4 Rb2 O4 7_655 . 63.71(15) ?
O3 Rb2 O5 1_554 . 109.36(10) ?
O4 Rb2 O5 8_565 . 52.37(7) ?
O4 Rb2 O5 2 . 112.66(10) ?
O4 Rb2 O5 7_655 . 112.66(10) ?
O4 Rb2 O5 . . 52.37(7) ?
O3 Rb2 O5 1_554 1_455 109.36(10) ?
O4 Rb2 O5 8_565 1_455 112.66(10) ?
O4 Rb2 O5 2 1_455 52.37(7) ?
O4 Rb2 O5 7_655 1_455 52.37(7) ?
O4 Rb2 O5 . 1_455 112.66(10) ?
O5 Rb2 O5 . 1_455 141.3(2) ?
O3 Rb2 O2 1_554 1_554 49.96(7) ?
O4 Rb2 O2 8_565 1_554 144.54(9) ?
O4 Rb2 O2 2 1_554 144.54(9) ?
O4 Rb2 O2 7_655 1_554 67.82(10) ?
O4 Rb2 O2 . 1_554 67.82(10) ?
O5 Rb2 O2 . 1_554 102.31(6) ?
O5 Rb2 O2 1_455 1_554 102.31(6) ?
O3 Rb2 O2 1_554 2_554 49.96(7) ?
O4 Rb2 O2 8_565 2_554 67.82(10) ?
O4 Rb2 O2 2 2_554 67.82(10) ?
O4 Rb2 O2 7_655 2_554 144.54(9) ?
O4 Rb2 O2 . 2_554 144.54(9) ?
O5 Rb2 O2 . 2_554 102.31(6) ?
O5 Rb2 O2 1_455 2_554 102.31(6) ?
O2 Rb2 O2 1_554 2_554 99.92(15) ?
O4 Rb3 O4 7_655 . 69.79(16) ?
O4 Rb3 O1 7_655 7_655 172.90(10) ?
O4 Rb3 O1 . 7_655 116.29(9) ?
O4 Rb3 O1 7_655 . 116.29(9) ?
O4 Rb3 O1 . . 172.90(10) ?
O1 Rb3 O1 7_655 . 57.39(12) ?
O4 Rb3 O4 7_655 3_456 79.71(12) ?
O4 Rb3 O4 . 3_456 109.79(8) ?
O1 Rb3 O4 7_655 3_456 100.79(11) ?
O1 Rb3 O4 . 3_456 75.71(10) ?
O4 Rb3 O4 7_655 5_656 109.79(8) ?
O4 Rb3 O4 . 5_656 79.71(12) ?
O1 Rb3 O4 7_655 5_656 75.71(10) ?
O1 Rb3 O4 . 5_656 100.79(11) ?
O4 Rb3 O4 3_456 5_656 53.74(16) ?
O4 Rb3 O6 7_655 . 123.68(12) ?
O4 Rb3 O6 . . 55.20(12) ?
O1 Rb3 O6 7_655 . 61.64(11) ?
O1 Rb3 O6 . . 118.01(11) ?
O4 Rb3 O6 3_456 . 127.25(12) ?
O4 Rb3 O6 5_656 . 73.50(12) ?
O4 Rb3 O6 7_655 1_455 55.20(12) ?
O4 Rb3 O6 . 1_455 123.68(12) ?
O1 Rb3 O6 7_655 1_455 118.01(11) ?
O1 Rb3 O6 . 1_455 61.64(11) ?
O4 Rb3 O6 3_456 1_455 73.50(12) ?
O4 Rb3 O6 5_656 1_455 127.25(12) ?
O6 Rb3 O6 . 1_455 159.22(18) ?
O6 Ca4 O6 . 2_655 86.2(2) ?
O6 Ca4 O1 . 8_665 135.66(10) ?
O6 Ca4 O1 2_655 8_665 75.89(12) ?
O6 Ca4 O1 . 2 135.66(10) ?
O6 Ca4 O1 2_655 2 75.89(12) ?
O1 Ca4 O1 8_665 2 78.88(14) ?
O6 Ca4 O1 . 7_655 75.89(12) ?
O6 Ca4 O1 2_655 7_655 135.66(10) ?
O1 Ca4 O1 8_665 7_655 142.33(18) ?
O1 Ca4 O1 2 7_655 89.11(14) ?
O6 Ca4 O1 . 1_655 75.89(12) ?
O6 Ca4 O1 2_655 1_655 135.66(10) ?
O1 Ca4 O1 8_665 1_655 89.11(14) ?
O1 Ca4 O1 2 1_655 142.33(18) ?
O1 Ca4 O1 7_655 1_655 78.88(14) ?
O2 Ca5 O4 2_554 2 97.40(13) ?
O2 Ca5 O4 2_554 8_565 97.40(13) ?
O4 Ca5 O4 2 8_565 85.7(2) ?
O2 Ca5 O1 2_554 6_666 94.14(12) ?
O4 Ca5 O1 2 6_666 168.20(13) ?
O4 Ca5 O1 8_565 6_666 95.30(14) ?
O2 Ca5 O1 2_554 4_556 94.14(12) ?
O4 Ca5 O1 2 4_556 95.30(14) ?
O4 Ca5 O1 8_565 4_556 168.20(13) ?
O1 Ca5 O1 6_666 4_556 81.37(16) ?
O2 Ca5 O6 2_554 6_566 165.38(16) ?
O4 Ca5 O6 2 6_566 93.30(13) ?
O4 Ca5 O6 8_565 6_566 93.30(13) ?
O1 Ca5 O6 6_666 6_566 74.91(11) ?
O1 Ca5 O6 4_556 6_566 74.91(11) ?
O6 Si1 O4 . . 110.99(19) ?
O6 Si1 O4 . 7_755 110.99(19) ?
O4 Si1 O4 . 7_755 107.7(3) ?
O6 Si1 O5 . . 110.6(3) ?
O4 Si1 O5 . . 108.21(18) ?
O4 Si1 O5 7_755 . 108.21(18) ?
O2 Si2 O1 . . 113.52(14) ?
O2 Si2 O1 . 7_655 113.52(14) ?
O1 Si2 O1 . 7_655 110.5(3) ?
O2 Si2 O3 . . 102.8(3) ?
O1 Si2 O3 . . 107.96(17) ?
O1 Si2 O3 7_655 . 107.96(17) ?
Si2 O3 Si2 2 . 135.7(4) ?
Si1 O5 Si1 2_655 . 139.4(4) ?

loop_
_geom_bond_atom_site_label_1
_geom_bond_atom_site_label_2
_geom_bond_site_symmetry_2
_geom_bond_distance
_geom_bond_publ_flag
Rb1 O2 5_656 2.819(4) ?
Rb1 O2 1_554 2.9206(9) ?
Rb1 O2 1_654 2.9206(9) ?
Rb1 O1 7_654 2.999(3) ?
Rb1 O1 1_654 2.999(3) ?
Rb1 O4 7_755 3.039(4) ?
Rb1 O4 . 3.039(4) ?
Rb1 O5 . 3.388(4) ?
Rb2 O3 1_554 2.746(7) ?
Rb2 O4 8_565 2.985(4) ?
Rb2 O4 2 2.985(4) ?
Rb2 O4 7_655 2.985(4) ?
Rb2 O4 . 2.985(4) ?
Rb2 O5 . 3.0401(19) ?
Rb2 O5 1_455 3.0401(19) ?
Rb2 O2 1_554 3.196(4) ?
Rb2 O2 2_554 3.196(4) ?
Rb3 O4 7_655 2.754(5) ?
Rb3 O4 . 2.754(5) ?
Rb3 O1 7_655 2.770(4) ?
Rb3 O1 . 2.770(4) ?
Rb3 O4 3_456 2.860(4) ?
Rb3 O4 5_656 2.860(4) ?
Rb3 O6 . 2.9160(9) ?
Rb3 O6 1_455 2.9160(9) ?
Ca4 O6 . 2.320(5) ?
Ca4 O6 2_655 2.320(5) ?
Ca4 O1 8_665 2.421(3) ?
Ca4 O1 2 2.421(3) ?
Ca4 O1 7_655 2.421(3) ?
Ca4 O1 1_655 2.421(3) ?
Ca5 O2 2_554 2.279(4) ?
Ca5 O4 2 2.317(4) ?
Ca5 O4 8_565 2.317(4) ?
Ca5 O1 6_666 2.359(3) ?
Ca5 O1 4_556 2.359(3) ?
Ca5 O6 6_566 2.435(5) ?
Si1 O6 . 1.591(5) ?
Si1 O4 . 1.601(4) ?
Si1 O4 7_755 1.601(4) ?
Si1 O5 . 1.681(2) ?
Si2 O2 . 1.602(4) ?
Si2 O1 . 1.619(3) ?
Si2 O1 7_655 1.619(3) ?
Si2 O3 . 1.651(3) ?
O1 Si2 . 1.619(3) ?
O1 Ca5 6_556 2.359(3) ?
O1 Ca4 1_455 2.421(3) ?
O1 Rb3 . 2.770(4) ?
O1 Rb1 1_456 2.999(3) ?
O2 Si2 . 1.602(4) ?
O2 Ca5 2_556 2.279(4) ?
O2 Rb1 5_656 2.819(4) ?
O2 Rb1 1_556 2.9206(9) ?
O2 Rb1 1_456 2.9206(9) ?
O2 Rb2 1_556 3.196(4) ?
O3 Si2 2 1.651(3) ?
O3 Si2 . 1.651(3) ?
O3 Rb2 1_556 2.746(7) ?
O4 Si1 . 1.601(4) ?
O4 Ca5 2 2.317(4) ?
O4 Rb3 . 2.754(5) ?
O4 Rb3 5_656 2.860(4) ?
O4 Rb2 . 2.985(4) ?
O4 Rb1 . 3.039(4) ?
O5 Si1 2_655 1.681(2) ?
O5 Si1 . 1.681(2) ?
O5 Rb2 1_655 3.0401(19) ?
O5 Rb2 . 3.0401(19) ?
O5 Rb1 2_655 3.388(4) ?
O5 Rb1 . 3.388(4) ?
O6 Si1 . 1.591(4) ?
O6 Ca4 . 2.320(5) ?
O6 Ca5 6_656 2.435(5) ?
O6 Rb3 1_655 2.9160(9) ?
O6 Rb3 . 2.9160(9) ?
